data_4001730
loop_
_publ_author_name
'Poettgen, R.'
'Hoffmann, R.D.'
'Kussmann, D.'
'Muellmann, R.'
'Mosel, B.D.'

_publ_section_title
;
 Secondary Au-Au and Sn-Sn interactions in the superstructure of Yb Au Sn
 - missing link in the series of K Hg2 superstructures
;
_journal_name_full 'Chemistry of Materials (1,1989-)'
_journal_page_first 4019
_journal_page_last 4025
_journal_volume 13
_journal_year 2001
_chemical_formula_sum 'Au Sn Yb'
_chemical_name_systematic 'Yb Au Sn'
_space_group_IT_number 44
_symmetry_space_group_name_Hall 'I 2 -2'
_symmetry_space_group_name_H-M 'I m m 2'
_cell_angle_alpha 90
_cell_angle_beta 90
_cell_angle_gamma 90
_cell_formula_units_Z 12
_cell_length_a 4.697
_cell_length_b 21.912
_cell_length_c 8.127
_cell_volume 836.436
_citation_journal_id_ASTM CMATEX
_cod_data_source_file gold_371.cif
_cod_data_source_block Au1Sn1Yb1
_cod_original_cell_volume 836.4363
_cod_original_formula_sum 'Au1 Sn1 Yb1'
_cod_database_code 4001730

loop_
_symmetry_equiv_pos_as_xyz
x,y,z
-x,-y,z
-x,y,z
x,-y,z
x+1/2,y+1/2,z+1/2
-x+1/2,-y+1/2,z+1/2
-x+1/2,y+1/2,z+1/2
x+1/2,-y+1/2,z+1/2

loop_
_atom_site_label
_atom_site_type_symbol
_atom_site_fract_x
_atom_site_fract_y
_atom_site_fract_z
_atom_site_occupancy
_atom_site_U_iso_or_equiv
Sn3 Sn 0 0.406 0.164 1 0.0
Au3 Au 0 0.4242 0.8336 1 0.0
Sn2 Sn 0 0.23489 0.835 1 0.0
Yb2 Yb 0 0.3343 0.5315 1 0.0
Yb4 Yb 0 0.16763 0.466 1 0.0
Yb1 Yb 0 0 0.5335 1 0.0
Sn1 Sn 0 0.06791 0.163 1 0.0
Au2 Au 0 0.26224 0.1648 1 0.0
Au1 Au 0 0.10052 0.8336 1 0.0
Yb3 Yb 0 0.5 0.4638 1 0.0
